data_7221779
loop_
_publ_author_name
'Chen, Peng'
'Li, Hongfeng'
'Sun, Wenbin'
'Tang, Jinkui'
'Zhang, Lei'
'Yan, Pengfei'

_publ_section_title
;
 Crystallization of triple- and quadruple-stranded dinuclear
 bis-\b-diketonate-Dy(iii) helicates: single molecule magnetic behavior
;
_journal_issue 37
_journal_name_full CrystEngComm
_journal_page_first 7227
_journal_paper_doi 10.1039/C5CE01067E
_journal_volume 17
_journal_year 2015
_chemical_formula_sum 'C17 H17 N O2'
_chemical_formula_weight 267.32
_chemical_name_systematic
; 
 ? 
;
_space_group_IT_number 2
_symmetry_cell_setting triclinic
_symmetry_space_group_name_Hall '-P 1'
_symmetry_space_group_name_H-M 'P -1'
_atom_sites_solution_hydrogens geom
_atom_sites_solution_primary direct
_atom_sites_solution_secondary difmap
_audit_creation_method SHELXL-97
_audit_update_record
;
2015-07-01 deposited with the CCDC.
2015-08-12 downloaded from the CCDC.
;
_cell_angle_alpha 94.615(7)
_cell_angle_beta 98.690(7)
_cell_angle_gamma 99.967(7)
_cell_formula_units_Z 2
_cell_length_a 8.2376(6)
_cell_length_b 8.5362(7)
_cell_length_c 10.4219(9)
_cell_measurement_reflns_used 5518
_cell_measurement_temperature 150
_cell_measurement_theta_max 28.66
_cell_measurement_theta_min 3.30
_cell_volume 709.21(10)
_computing_cell_refinement 'CrysAlis PRO (Agilent, 2011)'
_computing_data_collection 'CrysAlis PRO (Agilent, 2011)'
_computing_data_reduction 'CrysAlis PRO (Agilent, 2011)'
_computing_molecular_graphics 'Bruker SHELXTL'
_computing_publication_material 'Bruker SHELXTL'
_computing_structure_refinement 'SHELXL-97 (Sheldrick, 1997)'
_computing_structure_solution 'SHELXS-97 (Sheldrick, 1990)'
_diffrn_ambient_temperature 150
_diffrn_measured_fraction_theta_full 0.994
_diffrn_measured_fraction_theta_max 0.847
_diffrn_measurement_device_type 'Xcalibur, Eos'
_diffrn_measurement_method 'phi and omega scans'
_diffrn_radiation_monochromator graphite
_diffrn_radiation_source 'Enhance (Mo) X-ray Source'
_diffrn_radiation_type MoK\a
_diffrn_radiation_wavelength 0.71073
_diffrn_reflns_av_R_equivalents 0.0143
_diffrn_reflns_av_sigmaI/netI 0.0326
_diffrn_reflns_limit_h_max 10
_diffrn_reflns_limit_h_min -10
_diffrn_reflns_limit_k_max 10
_diffrn_reflns_limit_k_min -11
_diffrn_reflns_limit_l_max 12
_diffrn_reflns_limit_l_min -13
_diffrn_reflns_number 5518
_diffrn_reflns_theta_full 26.50
_diffrn_reflns_theta_max 29.01
_diffrn_reflns_theta_min 3.18
_exptl_absorpt_coefficient_mu 0.082
_exptl_absorpt_correction_T_max 0.774
_exptl_absorpt_correction_T_min 0.743
_exptl_absorpt_correction_type multi-scan
_exptl_absorpt_process_details
;
CrysAlisPro, Agilent Technologies,
Version 1.171.35.21 (release 20-01-2012 CrysAlis171 .NET)
(compiled Jan 23 2012,18:06:46)
Empirical absorption correction using spherical harmonics,
 implemented in SCALE3 ABSPACK scaling algorithm.
;
_exptl_crystal_colour colorless
_exptl_crystal_density_diffrn 1.252
_exptl_crystal_density_method 'not measured'
_exptl_crystal_description block
_exptl_crystal_F_000 284
_exptl_crystal_size_max 0.15
_exptl_crystal_size_mid 0.14
_exptl_crystal_size_min 0.14
_refine_diff_density_max 0.171
_refine_diff_density_min -0.129
_refine_diff_density_rms 0.030
_refine_ls_extinction_coef 0.032(4)
_refine_ls_extinction_expression Fc^*^=kFc[1+0.001xFc^2^\l^3^/sin(2\q)]^-1/4^
_refine_ls_extinction_method SHELXL
_refine_ls_goodness_of_fit_ref 1.031
_refine_ls_hydrogen_treatment constr
_refine_ls_matrix_type full
_refine_ls_number_parameters 185
_refine_ls_number_reflns 3204
_refine_ls_number_restraints 0
_refine_ls_restrained_S_all 1.031
_refine_ls_R_factor_all 0.0739
_refine_ls_R_factor_gt 0.0476
_refine_ls_shift/su_max 0.000
_refine_ls_shift/su_mean 0.000
_refine_ls_structure_factor_coef Fsqd
_refine_ls_weighting_details 'calc w=1/[\s^2^(Fo^2^)+(0.0498P)^2^+0.0785P] where P=(Fo^2^+2Fc^2^)/3'
_refine_ls_weighting_scheme calc
_refine_ls_wR_factor_gt 0.1089
_refine_ls_wR_factor_ref 0.1295
_reflns_number_gt 2182
_reflns_number_total 3204
_reflns_threshold_expression >2sigma(I)
_cod_data_source_file c5ce01067e2.cif
_cod_data_source_block 1054124
_cod_depositor_comments 'Adding full bibliography for 7221777--7221779.cif.'
_cod_original_sg_symbol_H-M P-1
_cod_database_code 7221779

loop_
_symmetry_equiv_pos_as_xyz
'x, y, z'
'-x, -y, -z'

loop_
_atom_site_label
_atom_site_type_symbol
_atom_site_fract_x
_atom_site_fract_y
_atom_site_fract_z
_atom_site_U_iso_or_equiv
_atom_site_adp_type
_atom_site_occupancy
_atom_site_symmetry_multiplicity
_atom_site_calc_flag
_atom_site_refinement_flags
N1 N 0.17768(15) 0.86330(16) 0.24493(13) 0.0533(4) Uani 1 1 d .
C1 C 0.7033(2) 1.4136(2) 0.02989(18) 0.0654(5) Uani 1 1 d .
H1A H 0.8045 1.4591 0.0008 0.098 Uiso 1 1 calc R
H1B H 0.6736 1.4913 0.0896 0.098 Uiso 1 1 calc R
H1C H 0.6149 1.3830 -0.0439 0.098 Uiso 1 1 calc R
C2 C 0.7294(2) 1.26919(19) 0.09732(16) 0.0535(4) Uani 1 1 d .
C3 C 0.58430(18) 1.16833(17) 0.13715(14) 0.0455(4) Uani 1 1 d .
C4 C 0.42505(19) 1.20548(19) 0.12320(16) 0.0524(4) Uani 1 1 d .
H4A H 0.4077 1.2992 0.0881 0.063 Uiso 1 1 calc R
C5 C 0.29246(19) 1.10793(19) 0.15972(16) 0.0529(4) Uani 1 1 d .
H5A H 0.1878 1.1368 0.1490 0.064 Uiso 1 1 calc R
C6 C 0.31312(17) 0.96599(18) 0.21278(14) 0.0449(4) Uani 1 1 d .
C7 C 0.47375(18) 0.92790(18) 0.22762(15) 0.0484(4) Uani 1 1 d .
H7A H 0.4919 0.8344 0.2628 0.058 Uiso 1 1 calc R
C8 C 0.60393(18) 1.02715(18) 0.19073(15) 0.0496(4) Uani 1 1 d .
H8A H 0.7090 0.9992 0.2019 0.059 Uiso 1 1 calc R
C9 C 0.01024(19) 0.8652(3) 0.1768(2) 0.0736(6) Uani 1 1 d .
H9A H -0.0142 0.9706 0.1906 0.110 Uiso 1 1 calc R
H9B H -0.0697 0.7901 0.2099 0.110 Uiso 1 1 calc R
H9C H 0.0043 0.8362 0.0851 0.110 Uiso 1 1 calc R
C10 C 0.30656(19) 0.76858(19) 0.44362(15) 0.0511(4) Uani 1 1 d .
H10A H 0.3654 0.8718 0.4720 0.061 Uiso 1 1 calc R
C11 C 0.20031(18) 0.73778(18) 0.32317(15) 0.0465(4) Uani 1 1 d .
C12 C 0.11281(19) 0.58383(19) 0.28427(16) 0.0538(4) Uani 1 1 d .
H12A H 0.0403 0.5617 0.2048 0.065 Uiso 1 1 calc R
C13 C 0.1318(2) 0.46233(19) 0.36214(16) 0.0542(4) Uani 1 1 d .
H13A H 0.0721 0.3594 0.3340 0.065 Uiso 1 1 calc R
C14 C 0.23802(18) 0.49133(18) 0.48110(15) 0.0470(4) Uani 1 1 d .
C15 C 0.32479(19) 0.64732(18) 0.52063(15) 0.0504(4) Uani 1 1 d .
H15A H 0.3963 0.6697 0.6006 0.060 Uiso 1 1 calc R
C16 C 0.2590(2) 0.36298(19) 0.56763(17) 0.0545(4) Uani 1 1 d .
C17 C 0.1818(3) 0.1938(2) 0.5152(2) 0.0780(6) Uani 1 1 d .
H17A H 0.2090 0.1238 0.5795 0.117 Uiso 1 1 calc R
H17B H 0.2243 0.1653 0.4375 0.117 Uiso 1 1 calc R
H17C H 0.0626 0.1837 0.4950 0.117 Uiso 1 1 calc R
O1 O 0.86896(14) 1.23607(15) 0.11895(13) 0.0730(4) Uani 1 1 d .
O2 O 0.33717(17) 0.39390(15) 0.67805(13) 0.0754(4) Uani 1 1 d .

loop_
_atom_site_aniso_label
_atom_site_aniso_U_11
_atom_site_aniso_U_22
_atom_site_aniso_U_33
_atom_site_aniso_U_23
_atom_site_aniso_U_13
_atom_site_aniso_U_12
N1 0.0429(7) 0.0628(8) 0.0563(8) 0.0221(7) 0.0041(6) 0.0126(6)
C1 0.0673(11) 0.0629(11) 0.0642(12) 0.0119(9) 0.0149(9) 0.0013(9)
C2 0.0531(9) 0.0552(9) 0.0473(10) -0.0014(7) 0.0044(7) 0.0035(7)
C3 0.0473(8) 0.0480(9) 0.0385(8) 0.0011(7) 0.0020(6) 0.0081(7)
C4 0.0581(9) 0.0509(9) 0.0512(10) 0.0159(7) 0.0052(7) 0.0167(7)
C5 0.0469(9) 0.0622(10) 0.0548(10) 0.0177(8) 0.0059(7) 0.0213(7)
C6 0.0450(8) 0.0514(9) 0.0387(8) 0.0071(7) 0.0033(6) 0.0125(7)
C7 0.0494(9) 0.0467(8) 0.0513(10) 0.0104(7) 0.0045(7) 0.0160(7)
C8 0.0434(8) 0.0556(9) 0.0506(10) 0.0057(7) 0.0033(7) 0.0158(7)
C9 0.0426(9) 0.0965(14) 0.0906(15) 0.0441(12) 0.0107(9) 0.0222(9)
C10 0.0571(9) 0.0466(9) 0.0475(10) 0.0046(7) 0.0041(7) 0.0083(7)
C11 0.0443(8) 0.0527(9) 0.0454(9) 0.0109(7) 0.0092(6) 0.0132(7)
C12 0.0524(9) 0.0616(10) 0.0434(9) 0.0073(7) 0.0000(7) 0.0060(8)
C13 0.0575(10) 0.0504(9) 0.0527(10) 0.0064(7) 0.0087(7) 0.0049(7)
C14 0.0501(8) 0.0513(9) 0.0433(9) 0.0077(7) 0.0128(7) 0.0140(7)
C15 0.0560(9) 0.0565(10) 0.0390(9) 0.0052(7) 0.0045(7) 0.0147(7)
C16 0.0611(10) 0.0582(10) 0.0530(10) 0.0138(8) 0.0214(8) 0.0216(8)
C17 0.1102(16) 0.0557(11) 0.0726(13) 0.0179(9) 0.0203(11) 0.0183(10)
O1 0.0487(7) 0.0776(9) 0.0894(10) 0.0112(7) 0.0075(6) 0.0057(6)
O2 0.1013(10) 0.0744(8) 0.0539(8) 0.0193(7) 0.0048(7) 0.0276(7)

loop_
_atom_type_symbol
_atom_type_description
_atom_type_scat_dispersion_real
_atom_type_scat_dispersion_imag
_atom_type_scat_source
C C 0.0033 0.0016 'International Tables Vol C Tables 4.2.6.8 and 6.1.1.4'
H H 0.0000 0.0000 'International Tables Vol C Tables 4.2.6.8 and 6.1.1.4'
O O 0.0106 0.0060 'International Tables Vol C Tables 4.2.6.8 and 6.1.1.4'
N N 0.0061 0.0033 'International Tables Vol C Tables 4.2.6.8 and 6.1.1.4'

loop_
_geom_angle_atom_site_label_1
_geom_angle_atom_site_label_2
_geom_angle_atom_site_label_3
_geom_angle
C6 N1 C11 121.71(12)
C6 N1 C9 118.84(12)
C11 N1 C9 118.40(13)
O1 C2 C3 120.90(15)
O1 C2 C1 120.08(15)
C3 C2 C1 119.02(14)
C4 C3 C8 116.75(14)
C4 C3 C2 123.58(14)
C8 C3 C2 119.67(14)
C5 C4 C3 122.06(14)
C4 C5 C6 120.79(14)
N1 C6 C5 121.04(13)
N1 C6 C7 121.43(13)
C5 C6 C7 117.49(14)
C8 C7 C6 120.63(14)
C7 C8 C3 122.27(14)
C15 C10 C11 120.38(14)
C12 C11 C10 118.58(14)
C12 C11 N1 120.79(14)
C10 C11 N1 120.58(14)
C11 C12 C13 120.76(14)
C14 C13 C12 121.10(15)
C13 C14 C15 117.95(14)
C13 C14 C16 122.14(15)
C15 C14 C16 119.90(14)
C10 C15 C14 121.24(14)
O2 C16 C14 121.21(15)
O2 C16 C17 120.40(16)
C14 C16 C17 118.39(16)

loop_
_geom_bond_atom_site_label_1
_geom_bond_atom_site_label_2
_geom_bond_distance
N1 C6 1.3954(19)
N1 C11 1.4183(19)
N1 C9 1.4561(18)
C1 C2 1.499(2)
C2 O1 1.2237(18)
C2 C3 1.481(2)
C3 C4 1.392(2)
C3 C8 1.392(2)
C4 C5 1.376(2)
C5 C6 1.398(2)
C6 C7 1.4056(19)
C7 C8 1.370(2)
C10 C15 1.374(2)
C10 C11 1.395(2)
C11 C12 1.382(2)
C12 C13 1.383(2)
C13 C14 1.383(2)
C14 C15 1.395(2)
C14 C16 1.490(2)
C16 O2 1.2154(19)
C16 C17 1.496(2)
